data_4101727
loop_
_publ_author_name
'Shi, F. N.'
'Cunha-Silva, L.'
'Ferreira, R. A. Sa'
'Mafra, L.'
'Trindade, T.'
'Carlos, L. D.'
'Paz, F. A. Almeida'
'Rocha, J.'

_publ_section_title
;
 Interconvertable modular framework and layered lanthanide(III)-etidronic
 acid coordination polymers.
;
_journal_issue 1
_journal_name_full 'Journal of the American Chemical Society'
_journal_page_first 150
_journal_page_last 167
_journal_paper_doi 10.1021/ja074119k
_journal_volume 130
_journal_year 2008
_chemical_formula_sum 'C4 H11 Eu2 Na4 O16.5 P4'
_chemical_formula_weight 842.89
_chemical_name_systematic
; 
 ? 
;
_space_group_IT_number 62
_symmetry_cell_setting orthorhombic
_symmetry_space_group_name_Hall '-P 2ac 2n'
_symmetry_space_group_name_H-M 'P n m a'
_atom_sites_solution_hydrogens geom
_atom_sites_solution_primary direct
_atom_sites_solution_secondary difmap
_audit_creation_date '01 November 2005'
_audit_creation_method 'SHELXL-97, manual editing plus enCIFer'
_cell_angle_alpha 90.00
_cell_angle_beta 90.00
_cell_angle_gamma 90.00
_cell_formula_units_Z 2
_cell_length_a 10.438(2)
_cell_length_b 8.6510(17)
_cell_length_c 10.398(2)
_cell_measurement_reflns_used 1388
_cell_measurement_temperature 100(2)
_cell_measurement_theta_max 27.06
_cell_measurement_theta_min 2.77
_cell_volume 938.9(3)
_computing_cell_refinement 'BRUKER Smart'
_computing_data_collection 'BRUKER Smart'
_computing_data_reduction 'BRUKER Smart'
_computing_molecular_graphics 'SHELXTL (Bruker 2001)'
_computing_publication_material 'SHELXTL (Bruker 2001)'
_computing_structure_refinement 'SHELXTL (Bruker 2001)'
_computing_structure_solution 'SHELXTL (Bruker 2001)'
_diffrn_ambient_temperature 100(2)
_diffrn_measured_fraction_theta_full 0.998
_diffrn_measured_fraction_theta_max 0.998
_diffrn_measurement_device_type 'Smart-CCD-1000 BRUKER'
_diffrn_measurement_method 'omega scans'
_diffrn_radiation_monochromator graphite
_diffrn_radiation_source 'fine-focus sealed tube'
_diffrn_radiation_type MoK\a
_diffrn_radiation_wavelength 0.71073
_diffrn_reflns_av_R_equivalents 0.0376
_diffrn_reflns_av_sigmaI/netI 0.0211
_diffrn_reflns_limit_h_max 12
_diffrn_reflns_limit_h_min -12
_diffrn_reflns_limit_k_max 10
_diffrn_reflns_limit_k_min -10
_diffrn_reflns_limit_l_max 12
_diffrn_reflns_limit_l_min -12
_diffrn_reflns_number 6912
_diffrn_reflns_theta_full 25.35
_diffrn_reflns_theta_max 25.35
_diffrn_reflns_theta_min 3.63
_exptl_absorpt_coefficient_mu 7.134
_exptl_absorpt_correction_T_max 0.5075
_exptl_absorpt_correction_T_min 0.4350
_exptl_absorpt_correction_type numerical
_exptl_absorpt_process_details
;
 SADABS (Sheldrick, 1997)
;
_exptl_crystal_colour Colourless
_exptl_crystal_density_diffrn 2.981
_exptl_crystal_density_method 'not measured'
_exptl_crystal_description Prism
_exptl_crystal_F_000 794
_exptl_crystal_size_max 0.14
_exptl_crystal_size_mid 0.12
_exptl_crystal_size_min 0.11
_refine_diff_density_max 0.662
_refine_diff_density_min -0.784
_refine_diff_density_rms 0.143
_refine_ls_extinction_method none
_refine_ls_goodness_of_fit_ref 1.078
_refine_ls_hydrogen_treatment constr
_refine_ls_matrix_type full
_refine_ls_number_parameters 91
_refine_ls_number_reflns 917
_refine_ls_number_restraints 3
_refine_ls_restrained_S_all 1.076
_refine_ls_R_factor_all 0.0242
_refine_ls_R_factor_gt 0.0198
_refine_ls_shift/su_max 0.003
_refine_ls_shift/su_mean 0.000
_refine_ls_structure_factor_coef Fsqd
_refine_ls_weighting_details 'calc w=1/[\s^2^(Fo^2^)+(0.0263P)^2^+2.2735P] where P=(Fo^2^+2Fc^2^)/3'
_refine_ls_weighting_scheme calc
_refine_ls_wR_factor_gt 0.0475
_refine_ls_wR_factor_ref 0.0492
_reflns_number_gt 808
_reflns_number_total 917
_reflns_threshold_expression I>2\s(I)
_cod_data_source_file ja074119ksi20070619_034529.cif
_cod_data_source_block IV
_cod_depositor_comments
;
The following automatic conversions were performed:

'_symmetry_cell_setting' value 'Orthorhombic' changed to
'orthorhombic' according to the built-in table from CIF Core
dictionary named 'cif_core.dic' version 2.4.1 from
2010-06-29.

'_exptl_absorpt_correction_type' value 'Numerical'
changed to 'numerical' according to the built-in table from CIF Core
dictionary named 'cif_core.dic' version 2.4.1 from 2010-06-29.

Automatic conversion script
Id: cif_fix_values 1673 2011-04-08 12:14:43Z adriana 
;
_cod_original_formula_sum 'C4 H11 Eu2 Na4 O16.50 P4'
_cod_database_code 4101727

loop_
_symmetry_equiv_pos_as_xyz
'x, y, z'
'-x+1/2, -y, z+1/2'
'-x, y+1/2, -z'
'x+1/2, -y+1/2, -z+1/2'
'-x, -y, -z'
'x-1/2, y, -z-1/2'
'x, -y-1/2, z'
'-x-1/2, y-1/2, z-1/2'

loop_
_atom_site_label
_atom_site_type_symbol
_atom_site_fract_x
_atom_site_fract_y
_atom_site_fract_z
_atom_site_U_iso_or_equiv
_atom_site_adp_type
_atom_site_occupancy
_atom_site_symmetry_multiplicity
_atom_site_calc_flag
_atom_site_refinement_flags
_atom_site_disorder_assembly
_atom_site_disorder_group
Eu1 Eu 1.14810(3) 0.2500 0.11296(3) 0.00624(11) Uani 1 2 d S . .
P1 P 0.84041(10) 0.07489(14) 0.12664(10) 0.0133(3) Uani 1 1 d . . .
O1 O 0.9760(3) 0.0793(4) 0.1808(3) 0.0271(8) Uani 1 1 d . . .
O2 O 0.7381(3) 0.0838(3) 0.2298(3) 0.0181(7) Uani 1 1 d . . .
O3 O 0.8179(3) -0.0615(4) 0.0393(3) 0.0323(9) Uani 1 1 d . . .
O4 O 0.9474(4) 0.2500 -0.0505(4) 0.0225(11) Uani 1 2 d S . .
C1 C 0.8298(5) 0.2500 0.0285(6) 0.0168(14) Uani 1 2 d S . .
C2 C 0.7116(6) 0.2500 -0.0578(6) 0.0302(18) Uani 1 2 d S . .
H2A H 0.6342 0.2500 -0.0044 0.045 Uiso 1 2 calc SR . .
H2B H 0.7123 0.1575 -0.1122 0.045 Uiso 0.50 1 calc PR . .
H2C H 0.7123 0.3425 -0.1122 0.045 Uiso 0.50 1 calc PR . .
Na1 Na 1.0900(5) -0.1211(6) 0.2538(7) 0.0355(14) Uani 0.412(4) 1 d P . .
Na2 Na 1.0683(5) -0.1293(8) 0.3422(6) 0.086(2) Uani 0.588(4) 1 d P . .
O1W O 1.3847(5) 0.2500 0.0782(5) 0.0462(18) Uani 1 2 d SD . .
H1A H 1.408(6) 0.1604(6) 0.032(4) 0.069 Uiso 1 1 d D . .
O2W O 1.5000 0.0000 0.0000 0.100(12) Uiso 0.25 2 d SP . .

loop_
_atom_site_aniso_label
_atom_site_aniso_U_11
_atom_site_aniso_U_22
_atom_site_aniso_U_33
_atom_site_aniso_U_23
_atom_site_aniso_U_13
_atom_site_aniso_U_12
Eu1 0.00679(17) 0.00657(17) 0.00536(16) 0.000 -0.00046(11) 0.000
P1 0.0073(5) 0.0165(6) 0.0161(6) -0.0090(5) 0.0028(4) -0.0026(4)
O1 0.0111(16) 0.031(2) 0.039(2) 0.0167(17) -0.0078(15) -0.0079(14)
O2 0.0217(17) 0.0097(15) 0.0230(17) -0.0058(13) 0.0126(13) -0.0015(13)
O3 0.033(2) 0.030(2) 0.034(2) -0.0272(17) 0.0068(16) -0.0003(16)
O4 0.011(2) 0.046(3) 0.010(2) 0.000 0.0061(18) 0.000
C1 0.008(3) 0.034(4) 0.009(3) 0.000 -0.001(2) 0.000
C2 0.013(3) 0.067(6) 0.011(3) 0.000 0.000(3) 0.000
Na1 0.037(3) 0.023(3) 0.046(4) 0.003(3) -0.001(3) -0.003(2)
Na2 0.057(3) 0.137(6) 0.064(4) 0.019(4) -0.001(3) 0.016(4)
O1W 0.012(3) 0.111(6) 0.015(3) 0.000 0.003(2) 0.000

loop_
_atom_type_symbol
_atom_type_description
_atom_type_scat_dispersion_real
_atom_type_scat_dispersion_imag
_atom_type_scat_source
C C 0.0033 0.0016 'International Tables Vol C Tables 4.2.6.8 and 6.1.1.4'
H H 0.0000 0.0000 'International Tables Vol C Tables 4.2.6.8 and 6.1.1.4'
O O 0.0106 0.0060 'International Tables Vol C Tables 4.2.6.8 and 6.1.1.4'
Na Na 0.0362 0.0249 'International Tables Vol C Tables 4.2.6.8 and 6.1.1.4'
P P 0.1023 0.0942 'International Tables Vol C Tables 4.2.6.8 and 6.1.1.4'
Eu Eu -0.1578 3.6682 'International Tables Vol C Tables 4.2.6.8 and 6.1.1.4'

loop_
_geom_angle_atom_site_label_1
_geom_angle_atom_site_label_2
_geom_angle_atom_site_label_3
_geom_angle
_geom_angle_site_symmetry_1
_geom_angle_site_symmetry_3
_geom_angle_publ_flag
O3 Eu1 O3 90.3(2) 5_755 3_755 ?
O3 Eu1 O2 147.48(12) 5_755 4 ?
O3 Eu1 O2 89.05(13) 3_755 4 ?
O3 Eu1 O2 89.05(13) 5_755 6_656 ?
O3 Eu1 O2 147.48(12) 3_755 6_656 ?
O2 Eu1 O2 74.66(14) 4 6_656 ?
O3 Eu1 O1 83.28(13) 5_755 . ?
O3 Eu1 O1 138.13(12) 3_755 . ?
O2 Eu1 O1 117.47(11) 4 . ?
O2 Eu1 O1 73.99(10) 6_656 . ?
O3 Eu1 O1 138.13(12) 5_755 7_565 ?
O3 Eu1 O1 83.28(13) 3_755 7_565 ?
O2 Eu1 O1 73.99(10) 4 7_565 ?
O2 Eu1 O1 117.47(11) 6_656 7_565 ?
O1 Eu1 O1 74.85(17) . 7_565 ?
O3 Eu1 O1W 75.39(12) 5_755 . ?
O3 Eu1 O1W 75.39(12) 3_755 . ?
O2 Eu1 O1W 73.01(12) 4 . ?
O2 Eu1 O1W 73.01(12) 6_656 . ?
O1 Eu1 O1W 140.66(8) . . ?
O1 Eu1 O1W 140.66(8) 7_565 . ?
O3 Eu1 O4 71.72(11) 5_755 . ?
O3 Eu1 O4 71.72(11) 3_755 . ?
O2 Eu1 O4 137.90(8) 4 . ?
O2 Eu1 O4 137.90(8) 6_656 . ?
O1 Eu1 O4 66.97(10) . . ?
O1 Eu1 O4 66.97(10) 7_565 . ?
O1W Eu1 O4 132.63(15) . . ?
O3 Eu1 P1 82.23(9) 5_755 . ?
O3 Eu1 P1 117.98(9) 3_755 . ?
O2 Eu1 P1 126.08(8) 4 . ?
O2 Eu1 P1 94.13(8) 6_656 . ?
O1 Eu1 P1 20.17(7) . . ?
O1 Eu1 P1 65.13(8) 7_565 . ?
O1W Eu1 P1 154.16(3) . . ?
O4 Eu1 P1 47.42(7) . . ?
O3 Eu1 P1 117.98(9) 5_755 7_565 ?
O3 Eu1 P1 82.23(9) 3_755 7_565 ?
O2 Eu1 P1 94.13(8) 4 7_565 ?
O2 Eu1 P1 126.08(8) 6_656 7_565 ?
O1 Eu1 P1 65.13(8) . 7_565 ?
O1 Eu1 P1 20.17(7) 7_565 7_565 ?
O1W Eu1 P1 154.16(3) . 7_565 ?
O4 Eu1 P1 47.42(7) . 7_565 ?
P1 Eu1 P1 50.46(4) . 7_565 ?
O3 P1 O2 110.90(19) . . ?
O3 P1 O1 112.8(2) . . ?
O2 P1 O1 113.03(19) . . ?
O3 P1 C1 107.6(2) . . ?
O2 P1 C1 108.1(2) . . ?
O1 P1 C1 104.0(2) . . ?
O3 P1 Eu1 116.76(14) . . ?
O2 P1 Eu1 130.04(13) . . ?
O1 P1 Eu1 33.37(12) . . ?
C1 P1 Eu1 71.32(18) . . ?
P1 O1 Eu1 126.46(18) . . ?
P1 O2 Eu1 142.94(18) . 6_556 ?
P1 O3 Eu1 161.0(2) . 5_755 ?
C1 O4 Eu1 107.2(3) . . ?
O4 C1 C2 110.2(5) . . ?
O4 C1 P1 105.0(2) . 7_565 ?
C2 C1 P1 112.2(2) . 7_565 ?
O4 C1 P1 105.0(2) . . ?
C2 C1 P1 112.2(2) . . ?
P1 C1 P1 111.7(3) 7_565 . ?
C1 C2 H2A 109.5 . . ?
C1 C2 H2B 109.5 . . ?
H2A C2 H2B 109.5 . . ?
C1 C2 H2C 109.5 . . ?
H2A C2 H2C 109.5 . . ?
H2B C2 H2C 109.5 . . ?
Na2 Na1 Na1 85.7(6) . 7 ?
Na2 Na1 Na2 62.0(6) . 7 ?
Na1 Na1 Na2 23.68(16) 7 7 ?
Na1 Na2 Na2 94.3(6) . 7 ?
Na1 Na2 O2W 142.6(7) . 2_755 ?
Na2 Na2 O2W 122.01(19) 7 2_755 ?
Na1 Na2 Na1 70.6(6) . 7 ?
Na2 Na2 Na1 23.68(16) 7 7 ?
O2W Na2 Na1 145.2(3) 2_755 7 ?
Eu1 O1W H1A 109(4) . . ?
Na2 O2W Na2 180.0(3) 6_656 2_754 ?

loop_
_geom_bond_atom_site_label_1
_geom_bond_atom_site_label_2
_geom_bond_distance
_geom_bond_site_symmetry_2
_geom_bond_publ_flag
Eu1 O3 2.300(3) 5_755 ?
Eu1 O3 2.300(3) 3_755 ?
Eu1 O2 2.371(3) 4 ?
Eu1 O2 2.371(3) 6_656 ?
Eu1 O1 2.430(3) . ?
Eu1 O1 2.430(3) 7_565 ?
Eu1 O1W 2.496(5) . ?
Eu1 O4 2.698(4) . ?
Eu1 P1 3.5539(12) . ?
Eu1 P1 3.5539(12) 7_565 ?
P1 O3 1.508(3) . ?
P1 O2 1.516(3) . ?
P1 O1 1.524(3) . ?
P1 C1 1.830(4) . ?
O2 Eu1 2.371(3) 6_556 ?
O3 Eu1 2.300(3) 5_755 ?
O4 C1 1.477(7) . ?
C1 C2 1.525(9) . ?
C1 P1 1.830(4) 7_565 ?
C2 H2A 0.9800 . ?
C2 H2B 0.9800 . ?
C2 H2C 0.9800 . ?
Na1 Na2 0.949(6) . ?
Na1 Na1 2.230(10) 7 ?
Na1 Na2 2.358(8) 7 ?
Na2 Na2 2.089(14) 7 ?
Na2 O2W 2.110(7) 2_755 ?
Na2 Na1 2.358(8) 7 ?
O1W H1A 0.945(10) . ?
O2W Na2 2.110(7) 6_656 ?
O2W Na2 2.110(7) 2_754 ?

loop_
_geom_hbond_atom_site_label_D
_geom_hbond_atom_site_label_H
_geom_hbond_atom_site_label_A
_geom_hbond_distance_DH
_geom_hbond_distance_HA
_geom_hbond_distance_DA
_geom_hbond_angle_DHA
_geom_hbond_site_symmetry_A
O1W H1A O2W 0.945(10) 1.72(3) 2.605(3) 155(6) .

loop_
_geom_torsion_atom_site_label_1
_geom_torsion_atom_site_label_2
_geom_torsion_atom_site_label_3
_geom_torsion_atom_site_label_4
_geom_torsion
_geom_torsion_site_symmetry_1
_geom_torsion_site_symmetry_2
_geom_torsion_site_symmetry_3
_geom_torsion_site_symmetry_4
_geom_torsion_publ_flag
O3 Eu1 P1 O3 0.4(3) 5_755 . . . ?
O3 Eu1 P1 O3 86.58(12) 3_755 . . . ?
O2 Eu1 P1 O3 -162.1(2) 4 . . . ?
O2 Eu1 P1 O3 -88.1(2) 6_656 . . . ?
O1 Eu1 P1 O3 -91.3(3) . . . . ?
O1 Eu1 P1 O3 153.5(2) 7_565 . . . ?
O1W Eu1 P1 O3 -29.6(3) . . . . ?
O4 Eu1 P1 O3 72.66(19) . . . . ?
P1 Eu1 P1 O3 137.00(18) 7_565 . . . ?
O3 Eu1 P1 O2 161.4(2) 5_755 . . . ?
O3 Eu1 P1 O2 -112.4(2) 3_755 . . . ?
O2 Eu1 P1 O2 -1.1(2) 4 . . . ?
O2 Eu1 P1 O2 72.92(12) 6_656 . . . ?
O1 Eu1 P1 O2 69.7(3) . . . . ?
O1 Eu1 P1 O2 -45.52(19) 7_565 . . . ?
O1W Eu1 P1 O2 131.4(3) . . . . ?
O4 Eu1 P1 O2 -126.34(19) . . . . ?
P1 Eu1 P1 O2 -62.00(18) 7_565 . . . ?
O3 Eu1 P1 O1 91.7(3) 5_755 . . . ?
O3 Eu1 P1 O1 177.9(3) 3_755 . . . ?
O2 Eu1 P1 O1 -70.8(3) 4 . . . ?
O2 Eu1 P1 O1 3.2(3) 6_656 . . . ?
O1 Eu1 P1 O1 -115.2(3) 7_565 . . . ?
O1W Eu1 P1 O1 61.6(4) . . . . ?
O4 Eu1 P1 O1 163.9(3) . . . . ?
P1 Eu1 P1 O1 -131.7(3) 7_565 . . . ?
O3 Eu1 P1 C1 -100.4(2) 5_755 . . . ?
O3 Eu1 P1 C1 -14.2(2) 3_755 . . . ?
O2 Eu1 P1 C1 97.2(2) 4 . . . ?
O2 Eu1 P1 C1 171.16(19) 6_656 . . . ?
O1 Eu1 P1 C1 168.0(3) . . . . ?
O1 Eu1 P1 C1 52.72(19) 7_565 . . . ?
O1W Eu1 P1 C1 -130.4(3) . . . . ?
O4 Eu1 P1 C1 -28.10(18) . . . . ?
P1 Eu1 P1 C1 36.24(18) 7_565 . . . ?
O3 P1 O1 Eu1 104.5(3) . . . . ?
O2 P1 O1 Eu1 -128.7(2) . . . . ?
C1 P1 O1 Eu1 -11.8(3) . . . . ?
O3 Eu1 O1 P1 -85.7(3) 5_755 . . . ?
O3 Eu1 O1 P1 -2.8(4) 3_755 . . . ?
O2 Eu1 O1 P1 120.7(2) 4 . . . ?
O2 Eu1 O1 P1 -176.7(3) 6_656 . . . ?
O1 Eu1 O1 P1 58.2(3) 7_565 . . . ?
O1W Eu1 O1 P1 -142.8(2) . . . . ?
O4 Eu1 O1 P1 -12.8(2) . . . . ?
P1 Eu1 O1 P1 39.4(2) 7_565 . . . ?
O3 P1 O2 Eu1 -165.0(3) . . . 6_556 ?
O1 P1 O2 Eu1 67.3(4) . . . 6_556 ?
C1 P1 O2 Eu1 -47.3(4) . . . 6_556 ?
Eu1 P1 O2 Eu1 33.2(4) . . . 6_556 ?
O2 P1 O3 Eu1 -165.7(7) . . . 5_755 ?
O1 P1 O3 Eu1 -37.8(8) . . . 5_755 ?
C1 P1 O3 Eu1 76.3(8) . . . 5_755 ?
Eu1 P1 O3 Eu1 -1.2(8) . . . 5_755 ?
O3 Eu1 O4 C1 131.70(10) 5_755 . . . ?
O3 Eu1 O4 C1 -131.70(10) 3_755 . . . ?
O2 Eu1 O4 C1 -64.76(14) 4 . . . ?
O2 Eu1 O4 C1 64.76(14) 6_656 . . . ?
O1 Eu1 O4 C1 41.33(10) . . . . ?
O1 Eu1 O4 C1 -41.33(10) 7_565 . . . ?
O1W Eu1 O4 C1 180.0 . . . . ?
P1 Eu1 O4 C1 35.38(5) . . . . ?
P1 Eu1 O4 C1 -35.38(5) 7_565 . . . ?
Eu1 O4 C1 C2 180.0 . . . . ?
Eu1 O4 C1 P1 59.0(2) . . . 7_565 ?
Eu1 O4 C1 P1 -59.0(2) . . . . ?
O3 P1 C1 O4 -72.0(3) . . . . ?
O2 P1 C1 O4 168.2(3) . . . . ?
O1 P1 C1 O4 47.8(4) . . . . ?
Eu1 P1 C1 O4 41.0(3) . . . . ?
O3 P1 C1 C2 47.7(4) . . . . ?
O2 P1 C1 C2 -72.1(4) . . . . ?
O1 P1 C1 C2 167.5(4) . . . . ?
Eu1 P1 C1 C2 160.7(4) . . . . ?
O3 P1 C1 P1 174.6(3) . . . 7_565 ?
O2 P1 C1 P1 54.8(3) . . . 7_565 ?
O1 P1 C1 P1 -65.6(3) . . . 7_565 ?
Eu1 P1 C1 P1 -72.4(3) . . . 7_565 ?
Na1 Na1 Na2 Na2 0.0 7 . . 7 ?
Na1 Na1 Na2 O2W -166.5(9) 7 . . 2_755 ?
Na2 Na1 Na2 O2W -166.5(9) 7 . . 2_755 ?
Na2 Na1 Na2 Na1 0.0 7 . . 7 ?
